data_4038078
loop_
_publ_author_name
'Yee, Nathan'
'Dadvand, Afshin'
'Perepichka, Dmitrii F.'

_publ_section_title
;
 Serendipitous Formation of Semiconducting Semi-Nindigo Indigoid by the
 Degradation of Diindolopyrrole.
;
_journal_issue 7
_journal_name_full 'The Journal of organic chemistry'
_journal_page_first 5073
_journal_page_last 5077
_journal_paper_doi 10.1021/acs.joc.0c00054
_journal_volume 85
_journal_year 2020
_chemical_formula_moiety 'C22 H15 N3'
_chemical_formula_sum 'C22 H15 N3'
_chemical_formula_weight 321.37
_space_group_crystal_system orthorhombic
_space_group_IT_number 56
_space_group_name_Hall '-P 2ab 2ac'
_space_group_name_H-M_alt 'P c c n'
_atom_sites_solution_hydrogens geom
_atom_sites_solution_primary dual
_audit_creation_date 2018-07-17
_audit_creation_method
;
Olex2 1.2
(compiled 2018.05.29 svn.r3508 for OlexSys, GUI svn.r5506)
;
_cell_angle_alpha 90
_cell_angle_beta 90
_cell_angle_gamma 90
_cell_formula_units_Z 8
_cell_length_a 11.4534(6)
_cell_length_b 27.6502(15)
_cell_length_c 9.7523(5)
_cell_measurement_reflns_used 9961
_cell_measurement_temperature 150
_cell_measurement_theta_max 61.016
_cell_measurement_theta_min 2.781
_cell_volume 3088.4(3)
_computing_cell_refinement
'SAINT (2013) V8.38A; Integration Software for Single Crystal Data. Bruker AXS Inc., Madison, WI 53719-1173.'
_computing_data_collection
;
APEX 2 (2013) Bruker AXS Inc., Madison, WI 53719-1173.
;
_computing_data_reduction
'SAINT (2013) V8.38A; Integration Software for Single Crystal Data. Bruker AXS Inc., Madison, WI 53719-1173.'
_computing_molecular_graphics 'Olex2 (Dolomanov et al., 2009)'
_computing_publication_material 'Olex2 (Dolomanov et al., 2009)'
_computing_structure_refinement 'XL (Sheldrick, 2008)'
_computing_structure_solution 'XT (Sheldrick, 2015)'
_diffrn_ambient_temperature 150
_diffrn_detector 'CMOS Area detector'
_diffrn_detector_area_resol_mean 10.24
_diffrn_detector_type 'Bruker Photon 100 CMOS Detector'
_diffrn_measured_fraction_theta_full 0.997
_diffrn_measured_fraction_theta_max 0.990
_diffrn_measurement_device 'k-geometry diffractometer'
_diffrn_measurement_device_type 'Bruker Venture Metaljet'
_diffrn_measurement_method '\w and \f scans'
_diffrn_radiation_collimation 'Focusing mirrors'
_diffrn_radiation_monochromator 'Helios MX Mirror Optics'
_diffrn_radiation_probe x-ray
_diffrn_radiation_type GaK\a
_diffrn_radiation_wavelength 1.34139
_diffrn_reflns_av_R_equivalents 0.0494
_diffrn_reflns_av_unetI/netI 0.0310
_diffrn_reflns_Laue_measured_fraction_full 0.997
_diffrn_reflns_Laue_measured_fraction_max 0.990
_diffrn_reflns_limit_h_max 14
_diffrn_reflns_limit_h_min -13
_diffrn_reflns_limit_k_max 36
_diffrn_reflns_limit_k_min -35
_diffrn_reflns_limit_l_max 12
_diffrn_reflns_limit_l_min -12
_diffrn_reflns_number 26293
_diffrn_reflns_point_group_measured_fraction_full 0.997
_diffrn_reflns_point_group_measured_fraction_max 0.990
_diffrn_reflns_theta_full 53.594
_diffrn_reflns_theta_max 60.984
_diffrn_reflns_theta_min 2.781
_diffrn_source 'Metal Jet'
_diffrn_source_target Ga
_diffrn_source_type 'Gallium Liquid Metal Jet Source'
_exptl_absorpt_coefficient_mu 0.417
_exptl_absorpt_correction_T_max 0.5163
_exptl_absorpt_correction_T_min 0.4080
_exptl_absorpt_correction_type multi-scan
_exptl_absorpt_process_details
'SADABS-2016/2 (Bruker,2016/2) was used for absorption correction. wR2(int) was 0.1456 before and 0.0747 after correction. The Ratio of minimum to maximum transmission is 0.7902. The \l/2 correction factor is Not present.'
_exptl_crystal_colour 'clear light colourless'
_exptl_crystal_colour_lustre clear
_exptl_crystal_colour_modifier light
_exptl_crystal_colour_primary colourless
_exptl_crystal_density_diffrn 1.382
_exptl_crystal_description Chunk
_exptl_crystal_F_000 1344
_exptl_crystal_size_max 0.29
_exptl_crystal_size_mid 0.19
_exptl_crystal_size_min 0.11
_refine_diff_density_max 0.214
_refine_diff_density_min -0.247
_refine_diff_density_rms 0.054
_refine_ls_extinction_coef 0.0057(3)
_refine_ls_extinction_expression Fc^*^=kFc[1+0.001xFc^2^\l^3^/sin(2\q)]^-1/4^
_refine_ls_extinction_method 'SHELXL-2018/3 (Sheldrick 2018)'
_refine_ls_goodness_of_fit_ref 1.107
_refine_ls_hydrogen_treatment constr
_refine_ls_matrix_type full
_refine_ls_number_parameters 227
_refine_ls_number_reflns 3555
_refine_ls_number_restraints 0
_refine_ls_restrained_S_all 1.107
_refine_ls_R_factor_all 0.0663
_refine_ls_R_factor_gt 0.0551
_refine_ls_shift/su_max 0.000
_refine_ls_shift/su_mean 0.000
_refine_ls_structure_factor_coef Fsqd
_refine_ls_weighting_details 'w=1/[\s^2^(Fo^2^)+(0.0367P)^2^+2.6942P] where P=(Fo^2^+2Fc^2^)/3'
_refine_ls_weighting_scheme calc
_refine_ls_wR_factor_gt 0.1256
_refine_ls_wR_factor_ref 0.1328
_reflns_Friedel_coverage 0.000
_reflns_number_gt 2981
_reflns_number_total 3555
_reflns_threshold_expression 'I > 2\s(I)'
_cod_data_source_file jo0c00054_si_001.cif
_cod_data_source_block pere78
_cod_depositor_comments
;
The following automatic conversions were performed:

data item '_diffrn_radiation_probe' value 'X-ray' was changed to
'x-ray' in accordance with the
/home/data/users/saulius/crontab/automatic-downloads/rss-feeds/ACS/lib/dictionaries/cif_core.dic
dictionary named 'cif_core.dic' version 2.4.2 last updated on
2011-04-26.

Automatic conversion script
Id: cif_fix_values 7556 2019-12-06 15:28:31Z antanas 

 Adding full bibliography for 4038078.cif.
;
_cod_database_code 4038078
_shelx_shelxl_version_number 2018/3
_shelx_space_group_comment
;
The symmetry employed for this shelxl refinement is uniquely defined
by the following loop, which should always be used as a source of
symmetry information in preference to the above space-group names.
They are only intended as comments.
;
_shelx_estimated_absorpt_t_max 0.956
_shelx_estimated_absorpt_t_min 0.889
_olex2_refinement_description
;
1. Fixed Uiso
 At 1.2 times of:
  All C(H) groups, All N(H) groups
2.a Aromatic/amide H refined with riding coordinates:
 N2(H2), N3(H3), C4(H4), C5(H5), C6(H6), C7(H7), C12(H12), C13(H13), C14(H14),
 C15(H15), C18(H18), C19(H19), C20(H20), C21(H21), C22(H22)
;
_olex2_exptl_crystal_mounting_method 'mounted on a cryoloop'
_olex2_submission_original_sample_id PhDIP
_olex2_submission_special_instructions 'No special instructions were received'

loop_
_space_group_symop_operation_xyz
'x, y, z'
'-x+1/2, -y+1/2, z'
'-x, y+1/2, -z+1/2'
'x+1/2, -y, -z+1/2'
'-x, -y, -z'
'x-1/2, y-1/2, -z'
'x, -y-1/2, z-1/2'
'-x-1/2, y, z-1/2'

loop_
_atom_site_label
_atom_site_type_symbol
_atom_site_fract_x
_atom_site_fract_y
_atom_site_fract_z
_atom_site_U_iso_or_equiv
_atom_site_adp_type
_atom_site_occupancy
_atom_site_site_symmetry_order
_atom_site_calc_flag
_atom_site_refinement_flags_posn
_atom_site_refinement_flags_adp
_atom_site_refinement_flags_occupancy
_atom_site_disorder_assembly
_atom_site_disorder_group
N1 N 0.47045(13) 0.39994(5) 0.55265(15) 0.0293(3) Uani 1 1 d . . . . .
N2 N 0.29432(14) 0.40393(5) 0.25965(16) 0.0332(4) Uani 1 1 d . . . . .
H2 H 0.241678 0.419516 0.211007 0.040 Uiso 1 1 calc R . . . .
N3 N 0.29180(14) 0.50159(5) 0.50617(16) 0.0331(4) Uani 1 1 d . . . . .
H3 H 0.239116 0.516686 0.456339 0.040 Uiso 1 1 calc R . . . .
C1 C 0.34329(15) 0.41936(6) 0.38071(18) 0.0294(4) Uani 1 1 d . . . . .
C2 C 0.42235(16) 0.38490(6) 0.42787(18) 0.0287(4) Uani 1 1 d . . . . .
C3 C 0.42249(16) 0.34528(6) 0.33283(18) 0.0291(4) Uani 1 1 d . . . . .
C4 C 0.47733(17) 0.29993(7) 0.32063(19) 0.0335(4) Uani 1 1 d . . . . .
H4 H 0.530030 0.289097 0.389300 0.040 Uiso 1 1 calc R . . . .
C5 C 0.45376(18) 0.27132(7) 0.2078(2) 0.0376(4) Uani 1 1 d . . . . .
H5 H 0.490610 0.240669 0.199684 0.045 Uiso 1 1 calc R . . . .
C6 C 0.37670(18) 0.28658(7) 0.1051(2) 0.0378(4) Uani 1 1 d . . . . .
H6 H 0.362919 0.266310 0.028096 0.045 Uiso 1 1 calc R . . . .
C7 C 0.32050(18) 0.33055(7) 0.1139(2) 0.0366(4) Uani 1 1 d . . . . .
H7 H 0.268119 0.340883 0.044267 0.044 Uiso 1 1 calc R . . . .
C8 C 0.34289(16) 0.35934(6) 0.22802(19) 0.0312(4) Uani 1 1 d . . . . .
C9 C 0.33975(16) 0.45669(6) 0.47873(18) 0.0299(4) Uani 1 1 d . . . . .
C10 C 0.41791(16) 0.44453(6) 0.58198(18) 0.0287(4) Uani 1 1 d . . . . .
C11 C 0.42496(16) 0.48402(6) 0.67658(18) 0.0295(4) Uani 1 1 d . . . . .
C12 C 0.48973(17) 0.49540(7) 0.79335(18) 0.0325(4) Uani 1 1 d . . . . .
H12 H 0.545997 0.473284 0.827856 0.039 Uiso 1 1 calc R . . . .
C13 C 0.47121(18) 0.53924(7) 0.85851(19) 0.0356(4) Uani 1 1 d . . . . .
H13 H 0.516637 0.547423 0.936638 0.043 Uiso 1 1 calc R . . . .
C14 C 0.38652(18) 0.57169(7) 0.8109(2) 0.0359(4) Uani 1 1 d . . . . .
H14 H 0.373806 0.601105 0.859007 0.043 Uiso 1 1 calc R . . . .
C15 C 0.32107(17) 0.56167(6) 0.6952(2) 0.0347(4) Uani 1 1 d . . . . .
H15 H 0.263460 0.583724 0.663589 0.042 Uiso 1 1 calc R . . . .
C16 C 0.34174(16) 0.51846(6) 0.62623(19) 0.0315(4) Uani 1 1 d . . . . .
C17 C 0.54019(16) 0.37198(6) 0.64250(18) 0.0281(4) Uani 1 1 d . . . . .
C18 C 0.63654(16) 0.34746(6) 0.59077(19) 0.0311(4) Uani 1 1 d . . . . .
H18 H 0.656480 0.350348 0.496573 0.037 Uiso 1 1 calc R . . . .
C19 C 0.70348(17) 0.31877(6) 0.6769(2) 0.0329(4) Uani 1 1 d . . . . .
H19 H 0.768971 0.301818 0.641317 0.039 Uiso 1 1 calc R . . . .
C20 C 0.67528(17) 0.31473(6) 0.8145(2) 0.0331(4) Uani 1 1 d . . . . .
H20 H 0.721027 0.294882 0.873125 0.040 Uiso 1 1 calc R . . . .
C21 C 0.58012(17) 0.33971(6) 0.86657(19) 0.0324(4) Uani 1 1 d . . . . .
H21 H 0.561598 0.337308 0.961275 0.039 Uiso 1 1 calc R . . . .
C22 C 0.51168(17) 0.36824(6) 0.78116(18) 0.0305(4) Uani 1 1 d . . . . .
H22 H 0.446036 0.385042 0.816877 0.037 Uiso 1 1 calc R . . . .

loop_
_atom_site_aniso_label
_atom_site_aniso_U_11
_atom_site_aniso_U_22
_atom_site_aniso_U_33
_atom_site_aniso_U_23
_atom_site_aniso_U_13
_atom_site_aniso_U_12
N1 0.0325(8) 0.0319(7) 0.0235(7) 0.0040(6) 0.0000(6) 0.0045(6)
N2 0.0325(8) 0.0350(8) 0.0323(8) 0.0057(6) -0.0075(7) 0.0031(6)
N3 0.0346(8) 0.0318(7) 0.0331(8) 0.0068(6) -0.0019(7) 0.0052(6)
C1 0.0272(9) 0.0333(9) 0.0277(8) 0.0079(7) 0.0004(7) -0.0006(7)
C2 0.0287(9) 0.0324(8) 0.0250(8) 0.0074(7) 0.0013(7) 0.0009(7)
C3 0.0285(9) 0.0326(9) 0.0261(8) 0.0051(7) 0.0017(7) -0.0017(7)
C4 0.0344(10) 0.0364(9) 0.0297(9) 0.0056(7) -0.0014(8) 0.0031(8)
C5 0.0398(11) 0.0358(10) 0.0371(10) 0.0011(8) -0.0018(9) 0.0025(8)
C6 0.0400(11) 0.0396(10) 0.0337(10) -0.0021(8) -0.0017(8) -0.0029(8)
C7 0.0371(10) 0.0407(10) 0.0321(9) 0.0040(8) -0.0059(8) -0.0018(8)
C8 0.0288(9) 0.0332(9) 0.0318(9) 0.0068(7) -0.0010(7) -0.0018(7)
C9 0.0295(9) 0.0315(9) 0.0287(9) 0.0074(7) 0.0026(7) 0.0004(7)
C10 0.0295(9) 0.0313(8) 0.0254(8) 0.0067(7) 0.0045(7) 0.0027(7)
C11 0.0314(9) 0.0304(8) 0.0269(8) 0.0081(7) 0.0063(7) 0.0014(7)
C12 0.0370(10) 0.0348(9) 0.0258(8) 0.0062(7) 0.0053(8) 0.0035(7)
C13 0.0412(11) 0.0374(10) 0.0284(9) 0.0052(7) 0.0047(8) -0.0034(8)
C14 0.0432(11) 0.0303(9) 0.0342(9) 0.0033(7) 0.0110(9) -0.0011(8)
C15 0.0356(10) 0.0293(9) 0.0390(10) 0.0069(7) 0.0061(8) 0.0024(7)
C16 0.0324(9) 0.0311(9) 0.0312(9) 0.0079(7) 0.0034(7) 0.0005(7)
C17 0.0298(9) 0.0283(8) 0.0263(8) 0.0048(7) -0.0016(7) 0.0000(7)
C18 0.0320(9) 0.0322(9) 0.0291(9) 0.0032(7) 0.0015(7) 0.0003(7)
C19 0.0316(9) 0.0296(9) 0.0374(10) -0.0001(7) -0.0030(8) 0.0027(7)
C20 0.0368(10) 0.0280(8) 0.0346(9) 0.0035(7) -0.0112(8) -0.0009(7)
C21 0.0409(10) 0.0305(9) 0.0257(8) 0.0028(7) -0.0062(8) -0.0045(8)
C22 0.0331(9) 0.0316(9) 0.0268(9) 0.0022(7) -0.0002(7) 0.0005(7)

loop_
_atom_type_symbol
_atom_type_description
_atom_type_scat_dispersion_real
_atom_type_scat_dispersion_imag
_atom_type_scat_source
C C 0.0139 0.0070 'International Tables Vol C Tables 4.2.6.8 and 6.1.1.4'
H H 0.0000 0.0000 'International Tables Vol C Tables 4.2.6.8 and 6.1.1.4'
N N 0.0241 0.0136 'International Tables Vol C Tables 4.2.6.8 and 6.1.1.4'

loop_
_geom_angle_atom_site_label_1
_geom_angle_atom_site_label_2
_geom_angle_atom_site_label_3
_geom_angle
_geom_angle_site_symmetry_1
_geom_angle_site_symmetry_3
_geom_angle_publ_flag
C2 N1 C10 105.66(14) . . ?
C2 N1 C17 126.76(15) . . ?
C10 N1 C17 126.61(15) . . ?
C1 N2 H2 126.2 . . ?
C1 N2 C8 107.65(15) . . ?
C8 N2 H2 126.2 . . ?
C9 N3 H3 126.2 . . ?
C9 N3 C16 107.57(15) . . ?
C16 N3 H3 126.2 . . ?
N2 C1 C2 109.66(16) . . ?
N2 C1 C9 143.05(17) . . ?
C2 C1 C9 107.23(16) . . ?
N1 C2 C3 142.02(16) . . ?
C1 C2 N1 109.88(16) . . ?
C1 C2 C3 108.05(16) . . ?
C4 C3 C2 137.32(17) . . ?
C4 C3 C8 117.94(17) . . ?
C8 C3 C2 104.74(15) . . ?
C3 C4 H4 120.3 . . ?
C5 C4 C3 119.34(17) . . ?
C5 C4 H4 120.3 . . ?
C4 C5 H5 119.3 . . ?
C4 C5 C6 121.35(18) . . ?
C6 C5 H5 119.3 . . ?
C5 C6 H6 119.5 . . ?
C7 C6 C5 121.04(19) . . ?
C7 C6 H6 119.5 . . ?
C6 C7 H7 121.0 . . ?
C6 C7 C8 117.92(18) . . ?
C8 C7 H7 121.0 . . ?
N2 C8 C3 109.87(16) . . ?
N2 C8 C7 127.74(17) . . ?
C7 C8 C3 122.39(17) . . ?
N3 C9 C1 143.21(17) . . ?
N3 C9 C10 109.43(16) . . ?
C10 C9 C1 107.25(15) . . ?
N1 C10 C11 141.10(17) . . ?
C9 C10 N1 109.98(16) . . ?
C9 C10 C11 108.61(15) . . ?
C10 C11 C16 104.38(16) . . ?
C12 C11 C10 136.72(17) . . ?
C12 C11 C16 118.89(17) . . ?
C11 C12 H12 120.3 . . ?
C13 C12 C11 119.37(18) . . ?
C13 C12 H12 120.3 . . ?
C12 C13 H13 119.5 . . ?
C12 C13 C14 120.99(19) . . ?
C14 C13 H13 119.5 . . ?
C13 C14 H14 119.4 . . ?
C15 C14 C13 121.16(18) . . ?
C15 C14 H14 119.4 . . ?
C14 C15 H15 120.8 . . ?
C14 C15 C16 118.32(18) . . ?
C16 C15 H15 120.8 . . ?
N3 C16 C11 109.91(16) . . ?
N3 C16 C15 128.90(17) . . ?
C15 C16 C11 121.18(18) . . ?
C18 C17 N1 119.33(16) . . ?
C18 C17 C22 120.10(16) . . ?
C22 C17 N1 120.57(16) . . ?
C17 C18 H18 120.1 . . ?
C19 C18 C17 119.89(17) . . ?
C19 C18 H18 120.1 . . ?
C18 C19 H19 119.9 . . ?
C20 C19 C18 120.27(18) . . ?
C20 C19 H19 119.9 . . ?
C19 C20 H20 120.1 . . ?
C19 C20 C21 119.86(17) . . ?
C21 C20 H20 120.1 . . ?
C20 C21 H21 119.8 . . ?
C20 C21 C22 120.45(17) . . ?
C22 C21 H21 119.8 . . ?
C17 C22 H22 120.3 . . ?
C21 C22 C17 119.42(17) . . ?
C21 C22 H22 120.3 . . ?

loop_
_geom_bond_atom_site_label_1
_geom_bond_atom_site_label_2
_geom_bond_distance
_geom_bond_site_symmetry_2
_geom_bond_publ_flag
N1 C2 1.399(2) . ?
N1 C10 1.402(2) . ?
N1 C17 1.415(2) . ?
N2 H2 0.8800 . ?
N2 C1 1.375(2) . ?
N2 C8 1.387(2) . ?
N3 H3 0.8800 . ?
N3 C9 1.384(2) . ?
N3 C16 1.384(2) . ?
C1 C2 1.393(2) . ?
C1 C9 1.407(3) . ?
C2 C3 1.435(2) . ?
C3 C4 1.407(2) . ?
C3 C8 1.424(2) . ?
C4 H4 0.9500 . ?
C4 C5 1.382(3) . ?
C5 H5 0.9500 . ?
C5 C6 1.400(3) . ?
C6 H6 0.9500 . ?
C6 C7 1.378(3) . ?
C7 H7 0.9500 . ?
C7 C8 1.392(3) . ?
C9 C10 1.389(2) . ?
C10 C11 1.432(2) . ?
C11 C12 1.395(3) . ?
C11 C16 1.434(2) . ?
C12 H12 0.9500 . ?
C12 C13 1.385(3) . ?
C13 H13 0.9500 . ?
C13 C14 1.400(3) . ?
C14 H14 0.9500 . ?
C14 C15 1.383(3) . ?
C15 H15 0.9500 . ?
C15 C16 1.391(3) . ?
C17 C18 1.390(2) . ?
C17 C22 1.395(2) . ?
C18 H18 0.9500 . ?
C18 C19 1.386(2) . ?
C19 H19 0.9500 . ?
C19 C20 1.385(3) . ?
C20 H20 0.9500 . ?
C20 C21 1.387(3) . ?
C21 H21 0.9500 . ?
C21 C22 1.389(2) . ?
C22 H22 0.9500 . ?

loop_
_geom_torsion_atom_site_label_1
_geom_torsion_atom_site_label_2
_geom_torsion_atom_site_label_3
_geom_torsion_atom_site_label_4
_geom_torsion
_geom_torsion_site_symmetry_1
_geom_torsion_site_symmetry_2
_geom_torsion_site_symmetry_3
_geom_torsion_site_symmetry_4
_geom_torsion_publ_flag
N1 C2 C3 C4 -1.2(4) . . . . ?
N1 C2 C3 C8 178.4(2) . . . . ?
N1 C10 C11 C12 -3.2(4) . . . . ?
N1 C10 C11 C16 175.6(2) . . . . ?
N1 C17 C18 C19 -178.04(16) . . . . ?
N1 C17 C22 C21 178.60(16) . . . . ?
N2 C1 C2 N1 -178.66(14) . . . . ?
N2 C1 C2 C3 -0.8(2) . . . . ?
N2 C1 C9 N3 -7.2(5) . . . . ?
N2 C1 C9 C10 177.4(2) . . . . ?
N3 C9 C10 N1 -177.73(14) . . . . ?
N3 C9 C10 C11 -2.8(2) . . . . ?
C1 N2 C8 C3 1.5(2) . . . . ?
C1 N2 C8 C7 -179.04(18) . . . . ?
C1 C2 C3 C4 -178.0(2) . . . . ?
C1 C2 C3 C8 1.64(19) . . . . ?
C1 C9 C10 N1 -0.6(2) . . . . ?
C1 C9 C10 C11 174.36(15) . . . . ?
C2 N1 C10 C9 0.04(19) . . . . ?
C2 N1 C10 C11 -172.4(2) . . . . ?
C2 N1 C17 C18 50.8(2) . . . . ?
C2 N1 C17 C22 -127.99(19) . . . . ?
C2 C1 C9 N3 176.4(2) . . . . ?
C2 C1 C9 C10 0.9(2) . . . . ?
C2 C3 C4 C5 -179.4(2) . . . . ?
C2 C3 C8 N2 -2.0(2) . . . . ?
C2 C3 C8 C7 178.59(17) . . . . ?
C3 C4 C5 C6 0.2(3) . . . . ?
C4 C3 C8 N2 177.75(16) . . . . ?
C4 C3 C8 C7 -1.7(3) . . . . ?
C4 C5 C6 C7 -0.8(3) . . . . ?
C5 C6 C7 C8 0.1(3) . . . . ?
C6 C7 C8 N2 -178.20(18) . . . . ?
C6 C7 C8 C3 1.2(3) . . . . ?
C8 N2 C1 C2 -0.5(2) . . . . ?
C8 N2 C1 C9 -176.8(2) . . . . ?
C8 C3 C4 C5 1.0(3) . . . . ?
C9 N3 C16 C11 0.8(2) . . . . ?
C9 N3 C16 C15 -179.61(19) . . . . ?
C9 C1 C2 N1 -0.9(2) . . . . ?
C9 C1 C2 C3 176.94(15) . . . . ?
C9 C10 C11 C12 -175.7(2) . . . . ?
C9 C10 C11 C16 3.09(19) . . . . ?
C10 N1 C2 C1 0.56(19) . . . . ?
C10 N1 C2 C3 -176.2(2) . . . . ?
C10 N1 C17 C18 -142.08(18) . . . . ?
C10 N1 C17 C22 39.1(3) . . . . ?
C10 C11 C12 C13 179.40(19) . . . . ?
C10 C11 C16 N3 -2.39(19) . . . . ?
C10 C11 C16 C15 177.98(17) . . . . ?
C11 C12 C13 C14 1.6(3) . . . . ?
C12 C11 C16 N3 176.65(16) . . . . ?
C12 C11 C16 C15 -3.0(3) . . . . ?
C12 C13 C14 C15 -1.9(3) . . . . ?
C13 C14 C15 C16 -0.3(3) . . . . ?
C14 C15 C16 N3 -176.83(18) . . . . ?
C14 C15 C16 C11 2.7(3) . . . . ?
C16 N3 C9 C1 -174.2(2) . . . . ?
C16 N3 C9 C10 1.2(2) . . . . ?
C16 C11 C12 C13 0.8(3) . . . . ?
C17 N1 C2 C1 169.83(16) . . . . ?
C17 N1 C2 C3 -6.9(4) . . . . ?
C17 N1 C10 C9 -169.25(16) . . . . ?
C17 N1 C10 C11 18.4(3) . . . . ?
C17 C18 C19 C20 -0.5(3) . . . . ?
C18 C17 C22 C21 -0.2(3) . . . . ?
C18 C19 C20 C21 -0.4(3) . . . . ?
C19 C20 C21 C22 1.0(3) . . . . ?
C20 C21 C22 C17 -0.7(3) . . . . ?
C22 C17 C18 C19 0.8(3) . . . . ?
